data_7018667
loop_
_publ_author_name
'Clegg, Jack K.'
'Harrowfield, Jack'
'Kim, Yang'
'Lee, Young Hoon'
'Lehn, Jean-Marie'
'Lim, Woo Taik'
'Thu\'ery, Pierre'

_publ_section_title
;
 Chelation-controlled molecular morphology: aminal to imine
 rearrangements.
;
_journal_issue 15
_journal_name_full 'Dalton transactions (Cambridge, England : 2003)'
_journal_page_first 4335
_journal_page_last 4357
_journal_paper_doi 10.1039/c2dt12250b
_journal_volume 41
_journal_year 2012
_chemical_absolute_configuration unk
_chemical_formula_sum 'C17 H21 Cl2 Cu N5 O'
_chemical_formula_weight 445.84
_chemical_name_systematic
;
?
;
_space_group_IT_number 19
_symmetry_cell_setting orthorhombic
_symmetry_space_group_name_Hall 'P 2ac 2ab'
_symmetry_space_group_name_H-M 'P 21 21 21'
_atom_sites_solution_hydrogens geom
_atom_sites_solution_primary direct
_atom_sites_solution_secondary difmap
_audit_creation_method SHELXL-97
_cell_angle_alpha 90.00
_cell_angle_beta 90.00
_cell_angle_gamma 90.00
_cell_formula_units_Z 4
_cell_length_a 8.6820(17)
_cell_length_b 13.293(3)
_cell_length_c 16.419(3)
_cell_measurement_reflns_used 7800
_cell_measurement_temperature 293(2)
_cell_measurement_theta_max 30.35
_cell_measurement_theta_min 2.14
_cell_volume 1894.9(7)
_computing_cell_refinement 'HKL2000 (Otwinowski & Minor, 1997)'
_computing_data_collection 'COLLECT (Hooft, 1998)'
_computing_data_reduction 'HKL2000 (Otwinowski & Minor, 1997)'
_computing_molecular_graphics 'SHELXTL (Sheldrick, 1999)'
_computing_publication_material 'SHELXTL (Sheldrick, 1999); PLATON (Spek, 2003)'
_computing_structure_refinement 'SHELXL-97 (Sheldrick, 1997)'
_computing_structure_solution 'SHELXS-97 (Sheldrick, 1997)'
_diffrn_ambient_temperature 100(2)
_diffrn_detector_area_resol_mean 0
_diffrn_measured_fraction_theta_full 0.980
_diffrn_measured_fraction_theta_max 0.950
_diffrn_measurement_device_type 'ADSC Quantum210'
_diffrn_measurement_method 'two \f and two \w scans with 2\% steps'
_diffrn_radiation_monochromator graphite
_diffrn_radiation_source 'synchrotron radiation'
_diffrn_radiation_type 'synchrotron radiation'
_diffrn_radiation_wavelength 0.76999
_diffrn_reflns_av_R_equivalents 0.0596
_diffrn_reflns_av_sigmaI/netI 0.0606
_diffrn_reflns_limit_h_max 9
_diffrn_reflns_limit_h_min 0
_diffrn_reflns_limit_k_max 17
_diffrn_reflns_limit_k_min -17
_diffrn_reflns_limit_l_max 21
_diffrn_reflns_limit_l_min -21
_diffrn_reflns_number 7800
_diffrn_reflns_theta_full 27.50
_diffrn_reflns_theta_max 30.35
_diffrn_reflns_theta_min 2.14
_diffrn_standards_decay_% 0
_diffrn_standards_interval_count 0
_diffrn_standards_interval_time 0
_diffrn_standards_number 0
_exptl_absorpt_coefficient_mu 1.447
_exptl_absorpt_correction_type none
_exptl_crystal_colour Green
_exptl_crystal_density_diffrn 1.549
_exptl_crystal_density_method 'not measured'
_exptl_crystal_description irregular
_exptl_crystal_F_000 908
_exptl_crystal_size_max 0.50
_exptl_crystal_size_mid 0.10
_exptl_crystal_size_min 0.10
_refine_diff_density_max 1.459
_refine_diff_density_min -2.133
_refine_diff_density_rms 0.176
_refine_ls_abs_structure_details 'Flack H D (1983), Acta Cryst. A39, 876-881'
_refine_ls_abs_structure_Flack 0.00(1)
_refine_ls_extinction_coef 0.069(8)
_refine_ls_extinction_expression Fc^*^=kFc[1+0.001xFc^2^\l^3^/sin(2\q)]^-1/4^
_refine_ls_extinction_method SHELXL
_refine_ls_goodness_of_fit_ref 1.148
_refine_ls_hydrogen_treatment constr
_refine_ls_matrix_type full
_refine_ls_number_parameters 237
_refine_ls_number_reflns 4063
_refine_ls_number_restraints 0
_refine_ls_restrained_S_all 1.148
_refine_ls_R_factor_all 0.0924
_refine_ls_R_factor_gt 0.0863
_refine_ls_shift/su_max 0.000
_refine_ls_shift/su_mean 0.000
_refine_ls_structure_factor_coef Fsqd
_refine_ls_weighting_details 'calc w=1/[\s^2^(Fo^2^)+(0.1649P)^2^+3.7076P] where P=(Fo^2^+2Fc^2^)/3'
_refine_ls_weighting_scheme calc
_refine_ls_wR_factor_gt 0.2525
_refine_ls_wR_factor_ref 0.2660
_reflns_number_gt 3699
_reflns_number_total 4063
_reflns_threshold_expression >2sigma(I)
_cod_data_source_file c2dt12250b.txt
_cod_data_source_block 1_6
_cod_depositor_comments
;
The following automatic conversions were performed:

'_symmetry_cell_setting' value 'Orthorhombic' changed to
'orthorhombic' according to
/home/saulius/struct/CIF-dictionaries/cif_core.dic dictionary named
'cif_core.dic' version 2.4.1 from
2010-06-29.

'_exptl_absorpt_correction_type' value 'NONE' changed to
'none' according to
/home/saulius/struct/CIF-dictionaries/cif_core.dic dictionary named
'cif_core.dic' version 2.4.1 from 2010-06-29.

Automatic conversion script
Id: cif_fix_values 1715 2011-07-08 13:25:40Z adriana 
;
_cod_original_formula_sum 'C17 H21 Cl2 Cu N5 O1'
_cod_database_code 7018667

loop_
_symmetry_equiv_pos_as_xyz
'x, y, z'
'-x+1/2, -y, z+1/2'
'-x, y+1/2, -z+1/2'
'x+1/2, -y+1/2, -z'

loop_
_atom_site_label
_atom_site_type_symbol
_atom_site_fract_x
_atom_site_fract_y
_atom_site_fract_z
_atom_site_U_iso_or_equiv
_atom_site_adp_type
_atom_site_occupancy
_atom_site_symmetry_multiplicity
_atom_site_calc_flag
_atom_site_refinement_flags
Cu1 Cu 0.57304(12) 0.66556(6) 0.18630(5) 0.0379(4) Uani 1 1 d .
Cl1 Cl 0.4517(3) 0.64304(13) 0.32250(10) 0.0420(5) Uani 1 1 d .
Cl2 Cl 0.6122(3) 0.83213(12) 0.17649(12) 0.0467(5) Uani 1 1 d .
N1 N 0.7890(8) 0.6295(5) 0.2232(4) 0.0375(14) Uani 1 1 d .
N2 N 0.5779(8) 0.5197(4) 0.1514(3) 0.0332(13) Uani 1 1 d .
N3 N 0.3701(9) 0.6590(5) 0.1246(4) 0.0424(15) Uani 1 1 d .
N4 N 0.7179(9) 0.3633(4) 0.1858(4) 0.0397(14) Uani 1 1 d .
H4B H 0.7975 0.3424 0.2165 0.048 Uiso 1 1 d R
N5 N 0.4008(10) 0.3851(5) 0.1101(4) 0.0418(16) Uani 1 1 d .
H5A H 0.3009 0.3748 0.0980 0.050 Uiso 1 1 d R
O1 O 0.8598(11) 0.4663(6) -0.0474(5) 0.072(2) Uani 1 1 d .
H1 H 0.9254 0.4397 -0.0761 0.109 Uiso 1 1 calc R
C1 C 0.9034(12) 0.6920(6) 0.2432(5) 0.047(2) Uani 1 1 d .
H1A H 0.8861 0.7608 0.2386 0.057 Uiso 1 1 calc R
C2 C 1.0457(12) 0.6601(6) 0.2703(5) 0.050(2) Uani 1 1 d .
H2 H 1.1235 0.7054 0.2835 0.060 Uiso 1 1 calc R
C3 C 1.0668(12) 0.5568(7) 0.2768(5) 0.0485(19) Uani 1 1 d .
H3 H 1.1603 0.5323 0.2960 0.058 Uiso 1 1 calc R
C4 C 0.9545(13) 0.4907(6) 0.2559(5) 0.047(2) Uani 1 1 d .
H4 H 0.9700 0.4216 0.2596 0.056 Uiso 1 1 calc R
C5 C 0.8168(11) 0.5298(5) 0.2293(4) 0.0383(16) Uani 1 1 d .
C6 C 0.6782(10) 0.4620(5) 0.2106(4) 0.0355(16) Uani 1 1 d .
H6 H 0.6194 0.4555 0.2613 0.043 Uiso 1 1 calc R
C7 C 0.7609(11) 0.3515(6) 0.0997(5) 0.0444(18) Uani 1 1 d .
H7A H 0.7591 0.2805 0.0861 0.053 Uiso 1 1 calc R
H7B H 0.8658 0.3751 0.0926 0.053 Uiso 1 1 calc R
C8 C 0.6565(12) 0.4079(6) 0.0399(5) 0.0434(19) Uani 1 1 d .
C9 C 0.7268(12) 0.4044(7) -0.0447(5) 0.049(2) Uani 1 1 d .
H9A H 0.7545 0.3357 -0.0581 0.059 Uiso 1 1 calc R
H9B H 0.6522 0.4276 -0.0844 0.059 Uiso 1 1 calc R
C10 C 0.4905(11) 0.3678(6) 0.0360(4) 0.0436(19) Uani 1 1 d .
H10A H 0.4381 0.3995 -0.0094 0.052 Uiso 1 1 calc R
H10B H 0.4939 0.2960 0.0253 0.052 Uiso 1 1 calc R
C11 C 0.4131(11) 0.4811(5) 0.1476(4) 0.0375(16) Uani 1 1 d .
H11 H 0.3775 0.4735 0.2039 0.045 Uiso 1 1 calc R
C12 C 0.6488(11) 0.5163(5) 0.0683(4) 0.0382(17) Uani 1 1 d .
H12A H 0.7516 0.5448 0.0699 0.046 Uiso 1 1 calc R
H12B H 0.5873 0.5555 0.0305 0.046 Uiso 1 1 calc R
C13 C 0.3174(10) 0.5647(5) 0.1093(4) 0.0342(15) Uani 1 1 d .
C14 C 0.1894(13) 0.5457(7) 0.0666(5) 0.052(2) Uani 1 1 d .
H14 H 0.1581 0.4799 0.0568 0.062 Uiso 1 1 calc R
C15 C 0.1045(11) 0.6266(7) 0.0372(5) 0.050(2) Uani 1 1 d .
H15 H 0.0173 0.6156 0.0055 0.061 Uiso 1 1 calc R
C16 C 0.1504(14) 0.7225(7) 0.0553(6) 0.058(2) Uani 1 1 d .
H16 H 0.0913 0.7772 0.0386 0.070 Uiso 1 1 calc R
C17 C 0.2850(13) 0.7375(7) 0.0983(5) 0.052(2) Uani 1 1 d .
H17 H 0.3175 0.8027 0.1095 0.063 Uiso 1 1 calc R

loop_
_atom_site_aniso_label
_atom_site_aniso_U_11
_atom_site_aniso_U_22
_atom_site_aniso_U_33
_atom_site_aniso_U_23
_atom_site_aniso_U_13
_atom_site_aniso_U_12
Cu1 0.0538(7) 0.0245(5) 0.0353(5) -0.0016(3) -0.0001(4) 0.0007(4)
Cl1 0.0589(12) 0.0321(8) 0.0350(8) 0.0028(6) -0.0009(8) 0.0038(7)
Cl2 0.0720(14) 0.0247(8) 0.0435(9) 0.0005(6) 0.0016(8) -0.0009(8)
N1 0.041(4) 0.029(3) 0.043(3) -0.002(2) 0.004(3) -0.003(3)
N2 0.043(4) 0.023(2) 0.033(3) -0.0034(19) 0.000(3) -0.003(2)
N3 0.059(5) 0.029(3) 0.039(3) 0.000(2) 0.003(3) 0.002(3)
N4 0.057(4) 0.025(3) 0.037(3) 0.003(2) -0.007(3) 0.002(3)
N5 0.053(5) 0.032(3) 0.040(3) -0.001(2) 0.000(3) -0.011(3)
O1 0.093(6) 0.064(4) 0.060(4) -0.029(3) 0.035(4) -0.026(4)
C1 0.056(6) 0.036(4) 0.050(4) -0.006(3) 0.010(4) -0.017(4)
C2 0.063(6) 0.038(4) 0.049(4) -0.014(3) -0.002(4) -0.007(4)
C3 0.044(5) 0.054(5) 0.047(4) -0.005(3) -0.002(4) 0.011(4)
C4 0.072(6) 0.029(3) 0.039(3) -0.005(3) 0.000(4) 0.004(4)
C5 0.052(5) 0.027(3) 0.036(3) -0.004(3) 0.002(3) 0.004(3)
C6 0.049(5) 0.023(3) 0.035(3) -0.001(2) -0.002(3) -0.001(3)
C7 0.057(5) 0.031(4) 0.044(4) -0.004(3) 0.003(3) 0.007(3)
C8 0.065(6) 0.029(3) 0.036(3) -0.005(3) 0.005(4) -0.004(3)
C9 0.061(6) 0.044(4) 0.042(4) -0.013(3) 0.011(4) -0.006(4)
C10 0.065(6) 0.031(3) 0.036(3) -0.008(3) -0.001(3) -0.002(3)
C11 0.050(5) 0.031(3) 0.031(3) -0.001(2) -0.002(3) -0.008(3)
C12 0.057(5) 0.021(3) 0.036(3) 0.000(2) 0.001(3) 0.003(3)
C13 0.038(4) 0.030(3) 0.035(3) 0.003(2) 0.004(3) 0.000(3)
C14 0.076(7) 0.046(4) 0.034(3) 0.006(3) -0.006(4) -0.005(4)
C15 0.042(5) 0.063(5) 0.047(4) 0.010(4) -0.017(4) -0.007(4)
C16 0.073(7) 0.051(5) 0.051(5) 0.013(4) -0.004(5) 0.007(5)
C17 0.076(7) 0.039(4) 0.042(4) 0.008(3) -0.003(4) -0.001(4)

loop_
_atom_type_symbol
_atom_type_description
_atom_type_scat_dispersion_real
_atom_type_scat_dispersion_imag
_atom_type_scat_source
C C 0.0033 0.0016 'International Tables Vol C Tables 4.2.6.8 and 6.1.1.4'
H H 0.0000 0.0000 'International Tables Vol C Tables 4.2.6.8 and 6.1.1.4'
N N 0.0061 0.0033 'International Tables Vol C Tables 4.2.6.8 and 6.1.1.4'
Cl Cl 0.1484 0.1585 'International Tables Vol C Tables 4.2.6.8 and 6.1.1.4'
Cu Cu 0.3201 1.2651 'International Tables Vol C Tables 4.2.6.8 and 6.1.1.4'
O O 0.0106 0.0060 'International Tables Vol C Tables 4.2.6.8 and 6.1.1.4'

loop_
_geom_angle_atom_site_label_1
_geom_angle_atom_site_label_2
_geom_angle_atom_site_label_3
_geom_angle
N2 Cu1 N1 80.7(3)
N2 Cu1 N3 80.6(3)
N1 Cu1 N3 160.0(2)
N2 Cu1 Cl2 157.20(18)
N1 Cu1 Cl2 96.56(19)
N3 Cu1 Cl2 97.89(19)
N2 Cu1 Cl1 98.50(18)
N1 Cu1 Cl1 95.41(19)
N3 Cu1 Cl1 94.4(2)
Cl2 Cu1 Cl1 104.30(7)
C1 N1 C5 117.4(8)
C1 N1 Cu1 127.9(6)
C5 N1 Cu1 114.7(6)
C12 N2 C6 109.5(6)
C12 N2 C11 109.8(6)
C6 N2 C11 113.4(5)
C12 N2 Cu1 107.2(4)
C6 N2 Cu1 108.4(4)
C11 N2 Cu1 108.4(5)
C17 N3 C13 118.1(8)
C17 N3 Cu1 126.9(6)
C13 N3 Cu1 115.0(5)
C6 N4 C7 115.9(6)
C11 N5 C10 117.5(6)
N1 C1 C2 123.6(8)
C1 C2 C3 116.5(9)
C4 C3 C2 121.8(9)
C3 C4 C5 117.4(7)
N1 C5 C4 123.3(8)
N1 C5 C6 115.0(7)
C4 C5 C6 121.6(7)
N4 C6 N2 115.2(6)
N4 C6 C5 114.2(7)
N2 C6 C5 106.4(6)
N4 C7 C8 114.4(7)
C12 C8 C9 109.2(6)
C12 C8 C7 107.1(7)
C9 C8 C7 109.5(8)
C12 C8 C10 107.5(7)
C9 C8 C10 109.1(7)
C7 C8 C10 114.3(7)
O1 C9 C8 109.7(7)
N5 C10 C8 114.2(6)
N5 C11 N2 113.0(7)
N5 C11 C13 115.8(6)
N2 C11 C13 106.5(6)
N2 C12 C8 109.1(6)
C14 C13 N3 123.5(8)
C14 C13 C11 122.1(7)
N3 C13 C11 114.4(7)
C13 C14 C15 118.4(8)
C16 C15 C14 119.4(9)
C15 C16 C17 119.5(9)
N3 C17 C16 121.1(9)

loop_
_geom_bond_atom_site_label_1
_geom_bond_atom_site_label_2
_geom_bond_distance
Cu1 N2 2.022(5)
Cu1 N1 2.028(7)
Cu1 N3 2.035(8)
Cu1 Cl2 2.2460(19)
Cu1 Cl1 2.490(2)
N1 C1 1.335(10)
N1 C5 1.351(10)
N2 C12 1.499(9)
N2 C6 1.513(10)
N2 C11 1.521(11)
N3 C17 1.349(11)
N3 C13 1.358(9)
N4 C6 1.417(9)
N4 C7 1.470(10)
N5 C11 1.421(9)
N5 C10 1.463(10)
O1 C9 1.419(12)
C1 C2 1.380(15)
C2 C3 1.390(13)
C3 C4 1.356(13)
C4 C5 1.375(13)
C5 C6 1.534(11)
C7 C8 1.532(12)
C8 C12 1.515(10)
C8 C9 1.517(11)
C8 C10 1.538(13)
C11 C13 1.523(11)
C13 C14 1.338(13)
C14 C15 1.391(13)
C15 C16 1.369(14)
C16 C17 1.381(16)
